data_1546708
loop_
_publ_author_name
'Qachchachi, Fatima-Zahrae'
'Mague, Joel T.'
'Kandri Rodi, Youssef'
'Haoudi, Amal'
'Ben-Tama, Abdeslem'
'Essassi, El Mokhtar'

_publ_section_title
;
 1-[(1-{[(1<i>S</i>,2<i>R</i>,6<i>R</i>,8<i>R</i>,9<i>S</i>)-4,4,11,11-Tetramethyl-3,5,7,10,12-pentaoxatricyclo[7.3.0.0^2,6^]dodecan-8-yl]methyl}-1<i>H</i>-1,2,3-triazol-4-yl)methyl]-2,3-dihydro-1<i>H</i>-indole-2,3-dione
;
_journal_coeditor_code BT4048
_journal_issue 5
_journal_name_full IUCrData
_journal_page_first x170670
_journal_paper_doi 10.1107/S2414314617006708
_journal_volume 2
_journal_year 2017
_chemical_formula_iupac 'C23 H26 N4 O7'
_chemical_formula_moiety 'C23 H26 N4 O7'
_chemical_formula_sum 'C23 H26 N4 O7'
_chemical_formula_weight 470.48
_chemical_name_systematic
1-[(1-{[(1<i>S</i>,2<i>R</i>,6<i>R</i>,8<i>R</i>,9<i>S</i>)-4,4,11,11-Tetramethyl-3,5,7,10,12-pentaoxatricyclo[7.3.0.0^2,6^]dodecan-8-yl]methyl}-1<i>H</i>-1,2,3-triazol-4-yl)methyl]-2,3-dihydro-1<i>H</i>-indole-2,3-dione
_space_group_crystal_system monoclinic
_space_group_IT_number 5
_space_group_name_Hall 'C 2y'
_space_group_name_H-M_alt 'C 1 2 1'
_symmetry_space_group_name_Hall 'C 2y'
_symmetry_space_group_name_H-M 'C 1 2 1'
_atom_sites_solution_hydrogens geom
_audit_creation_method SHELXL-2014/7
_cell_angle_alpha 90
_cell_angle_beta 101.8470(10)
_cell_angle_gamma 90
_cell_formula_units_Z 4
_cell_length_a 25.6622(8)
_cell_length_b 8.7731(3)
_cell_length_c 10.3928(3)
_cell_measurement_reflns_used 9918
_cell_measurement_temperature 150.(2)
_cell_measurement_theta_max 72.4847
_cell_measurement_theta_min 3.5196
_cell_volume 2289.96(13)
_computing_cell_refinement
;
<i>SAINT</i> (Bruker, 2014)
;
_computing_data_collection
;
<i>APEX2</i> (Bruker, 2014)
;
_computing_data_reduction
;
<i>SAINT</i>  (Bruker, 2014)
;
_computing_molecular_graphics
;
<i>DIAMOND</i> (Brandenburg & Putz, 2012)
;
_computing_publication_material
;
<i>SHELXTL</i> (Sheldrick, 2008)
;
_computing_structure_refinement
;
<i>SHELXL</i> (Sheldrick, 2015b)
;
_computing_structure_solution
;
<i>SHELXT</i> (Sheldrick, 2015a)
;
_diffrn_ambient_temperature 150(2)
_diffrn_detector_area_resol_mean 10.4167
_diffrn_measured_fraction_theta_full 1.000
_diffrn_measured_fraction_theta_max 1.000
_diffrn_measurement_device_type 'Bruker D8 VENTURE PHOTON 100 CMOS'
_diffrn_measurement_method '\w scans'
_diffrn_radiation_monochromator mirror
_diffrn_radiation_type CuK\a
_diffrn_radiation_wavelength 1.54178
_diffrn_reflns_av_R_equivalents 0.0280
_diffrn_reflns_limit_h_max 31
_diffrn_reflns_limit_h_min -31
_diffrn_reflns_limit_k_max 10
_diffrn_reflns_limit_k_min -10
_diffrn_reflns_limit_l_max 12
_diffrn_reflns_limit_l_min -12
_diffrn_reflns_number 13935
_diffrn_reflns_theta_full 72.450
_diffrn_reflns_theta_max 72.477
_diffrn_reflns_theta_min 3.519
_exptl_absorpt_coefficient_mu 0.857
_exptl_absorpt_correction_T_max 0.92
_exptl_absorpt_correction_T_min 0.86
_exptl_absorpt_correction_type multi-scan
_exptl_absorpt_process_details
;
(<i>SADABS</i>; Bruker, 2014)
;
_exptl_crystal_colour yellow
_exptl_crystal_density_diffrn 1.365
_exptl_crystal_density_method 'not measured'
_exptl_crystal_description 'thick plate'
_exptl_crystal_F_000 992
_exptl_crystal_size_max 0.184
_exptl_crystal_size_mid 0.178
_exptl_crystal_size_min 0.094
_refine_diff_density_max 0.145
_refine_diff_density_min -0.124
_refine_ls_abs_structure_details
;
Flack <i>x</i> determined using 1738 quotients
[(<i>I</i>^+^)-(<i>I</i>^-^)]/[(<i>I</i>^+^)+(<i>I</i>^-^)]
(Parsons <i>et al.</i>, 2013)
;
_refine_ls_abs_structure_Flack 0.06(5)
_refine_ls_extinction_coef 0.00122(12)
_refine_ls_extinction_expression Fc^*^=kFc[1+0.001xFc^2^\l^3^/sin(2\q)]^-1/4^
_refine_ls_extinction_method
;
SHELXL-2014/7 (Sheldrick 2015)
;
_refine_ls_goodness_of_fit_ref 1.024
_refine_ls_hydrogen_treatment constr
_refine_ls_matrix_type full
_refine_ls_number_parameters 312
_refine_ls_number_reflns 4250
_refine_ls_number_restraints 1
_refine_ls_restrained_S_all 1.023
_refine_ls_R_factor_all 0.0257
_refine_ls_R_factor_gt 0.0249
_refine_ls_shift/su_max 0.001
_refine_ls_shift/su_mean 0.000
_refine_ls_structure_factor_coef Fsqd
_refine_ls_weighting_details 'w=1/[\s^2^(Fo^2^)+(0.0367P)^2^+0.4737P] where P=(Fo^2^+2Fc^2^)/3'
_refine_ls_weighting_scheme calc
_refine_ls_wR_factor_gt 0.0634
_refine_ls_wR_factor_ref 0.0641
_reflns_number_gt 4142
_reflns_number_total 4250
_reflns_threshold_expression 'I > 2\s(I)'
_cod_data_source_file bt4048sup1.cif
_cod_data_source_block I
_cod_database_code 1546708
_shelx_space_group_comment
;
The symmetry employed for this shelxl refinement is uniquely defined
by the following loop, which should always be used as a source of
symmetry information in preference to the above space-group names.
They are only intended as comments.
;
_shelx_estimated_absorpt_t_min 0.858
_shelx_estimated_absorpt_t_max 0.924

loop_
_space_group_symop_operation_xyz
'x, y, z'
'-x, y, -z'
'x+1/2, y+1/2, z'
'-x+1/2, y+1/2, -z'

loop_
_atom_site_type_symbol
_atom_site_label
_atom_site_fract_x
_atom_site_fract_y
_atom_site_fract_z
_atom_site_U_iso_or_equiv
_atom_site_adp_type
_atom_site_calc_flag
_atom_site_occupancy
O O1 0.38504(6) 0.73451(17) -0.11559(13) 0.0422(3) Uani d 1
O O2 0.42118(5) 0.46504(16) 0.04958(13) 0.0361(3) Uani d 1
O O3 0.63848(4) 0.14283(14) 0.27385(11) 0.0256(3) Uani d 1
O O4 0.73597(5) 0.17670(15) 0.17487(12) 0.0318(3) Uani d 1
O O5 0.73377(5) -0.07332(15) 0.22667(12) 0.0306(3) Uani d 1
O O6 0.70228(4) 0.00891(15) 0.54268(10) 0.0273(3) Uani d 1
O O7 0.61358(4) 0.03958(17) 0.45789(11) 0.0308(3) Uani d 1
N N1 0.46396(6) 0.65011(18) 0.19074(14) 0.0285(3) Uani d 1
N N2 0.57957(6) 0.5944(2) 0.41853(16) 0.0361(4) Uani d 1
N N3 0.62799(6) 0.5552(2) 0.40657(15) 0.0351(4) Uani d 1
N N4 0.62257(5) 0.46388(16) 0.30101(14) 0.0263(3) Uani d 1
C C1 0.46996(6) 0.8105(2) 0.18610(17) 0.0275(4) Uani d 1
C C2 0.50002(7) 0.9035(2) 0.28016(18) 0.0327(4) Uani d 1
H H2 0.5212 0.8633 0.3586 0.039 Uiso calc 1
C C3 0.49773(7) 1.0598(2) 0.2540(2) 0.0364(4) Uani d 1
H H3 0.5180 1.1270 0.3165 0.044 Uiso calc 1
C C4 0.46679(8) 1.1205(2) 0.1399(2) 0.0378(4) Uani d 1
H H4 0.4657 1.2277 0.1267 0.045 Uiso calc 1
C C5 0.43747(7) 1.0249(2) 0.04507(18) 0.0333(4) Uani d 1
H H5 0.4165 1.0651 -0.0336 0.040 Uiso calc 1
C C6 0.43983(6) 0.8696(2) 0.06881(17) 0.0284(4) Uani d 1
C C7 0.41433(7) 0.7402(2) -0.00880(17) 0.0306(4) Uani d 1
C C8 0.43274(7) 0.5968(2) 0.07729(17) 0.0289(4) Uani d 1
C C9 0.48516(7) 0.5535(2) 0.30425(17) 0.0308(4) Uani d 1
H H9A 0.4664 0.4543 0.2936 0.037 Uiso calc 1
H H9B 0.4780 0.6025 0.3847 0.037 Uiso calc 1
C C10 0.54375(6) 0.5266(2) 0.32078(15) 0.0277(3) Uani d 1
C C11 0.57112(7) 0.4422(2) 0.24590(17) 0.0276(3) Uani d 1
H H11 0.5568 0.3816 0.1713 0.033 Uiso calc 1
C C12 0.66918(6) 0.3967(2) 0.26235(17) 0.0283(3) Uani d 1
H H12A 0.7002 0.4651 0.2885 0.034 Uiso calc 1
H H12B 0.6623 0.3842 0.1657 0.034 Uiso calc 1
C C13 0.68127(6) 0.2430(2) 0.32814(15) 0.0242(3) Uani d 1
H H13 0.6823 0.2549 0.4243 0.029 Uiso calc 1
C C14 0.73352(6) 0.1746(2) 0.31067(15) 0.0252(3) Uani d 1
H H14 0.7641 0.2326 0.3635 0.030 Uiso calc 1
C C15 0.73768(6) 0.0043(2) 0.34853(15) 0.0259(3) Uani d 1
H H15 0.7729 -0.0171 0.4074 0.031 Uiso calc 1
C C16 0.69277(6) -0.0520(2) 0.41186(15) 0.0253(3) Uani d 1
H H16 0.6923 -0.1660 0.4143 0.030 Uiso calc 1
C C17 0.63744(6) 0.0097(2) 0.34884(15) 0.0251(3) Uani d 1
H H17 0.6167 -0.0712 0.2926 0.030 Uiso calc 1
C C18 0.75196(7) 0.0290(2) 0.13954(17) 0.0307(4) Uani d 1
C C19 0.81202(8) 0.0232(3) 0.1570(2) 0.0419(4) Uani d 1
H H19A 0.8284 0.0425 0.2493 0.063 Uiso calc 1
H H19B 0.8237 0.1011 0.1015 0.063 Uiso calc 1
H H19C 0.8228 -0.0777 0.1314 0.063 Uiso calc 1
C C20 0.72339(10) -0.0058(3) 0.00086(19) 0.0489(5) Uani d 1
H H20A 0.7321 -0.1096 -0.0224 0.073 Uiso calc 1
H H20B 0.7346 0.0668 -0.0597 0.073 Uiso calc 1
H H20C 0.6849 0.0027 -0.0054 0.073 Uiso calc 1
C C21 0.65171(6) 0.0218(2) 0.57957(15) 0.0286(4) Uani d 1
C C22 0.65193(8) 0.1628(3) 0.66276(19) 0.0388(4) Uani d 1
H H22A 0.6820 0.1581 0.7381 0.058 Uiso calc 1
H H22B 0.6185 0.1685 0.6943 0.058 Uiso calc 1
H H22C 0.6554 0.2533 0.6100 0.058 Uiso calc 1
C C23 0.63892(7) -0.1216(2) 0.64715(18) 0.0353(4) Uani d 1
H H23A 0.6392 -0.2090 0.5885 0.053 Uiso calc 1
H H23B 0.6036 -0.1119 0.6687 0.053 Uiso calc 1
H H23C 0.6657 -0.1370 0.7281 0.053 Uiso calc 1

loop_
_atom_site_aniso_label
_atom_site_aniso_U_11
_atom_site_aniso_U_22
_atom_site_aniso_U_33
_atom_site_aniso_U_12
_atom_site_aniso_U_13
_atom_site_aniso_U_23
O1 0.0486(8) 0.0401(8) 0.0323(7) 0.0053(6) -0.0050(6) -0.0013(6)
O2 0.0386(7) 0.0316(7) 0.0380(7) 0.0035(5) 0.0075(5) -0.0013(5)
O3 0.0200(5) 0.0306(7) 0.0244(5) -0.0002(4) 0.0002(4) 0.0016(5)
O4 0.0384(7) 0.0323(7) 0.0284(6) 0.0081(5) 0.0150(5) 0.0038(5)
O5 0.0343(6) 0.0291(6) 0.0313(6) 0.0004(5) 0.0140(5) -0.0033(5)
O6 0.0210(5) 0.0396(7) 0.0210(5) 0.0008(5) 0.0035(4) 0.0016(5)
O7 0.0204(5) 0.0467(8) 0.0254(5) 0.0041(5) 0.0051(4) 0.0023(5)
N1 0.0249(7) 0.0316(8) 0.0286(7) 0.0045(6) 0.0044(5) 0.0036(6)
N2 0.0306(7) 0.0428(10) 0.0335(8) 0.0077(7) 0.0035(6) -0.0068(7)
N3 0.0297(7) 0.0396(9) 0.0344(8) 0.0064(6) 0.0029(6) -0.0080(7)
N4 0.0264(7) 0.0260(7) 0.0265(6) 0.0035(5) 0.0056(5) 0.0003(6)
C1 0.0208(7) 0.0318(9) 0.0313(9) 0.0033(6) 0.0089(6) 0.0013(7)
C2 0.0234(7) 0.0403(10) 0.0335(8) 0.0035(7) 0.0038(7) 0.0000(8)
C3 0.0258(8) 0.0386(11) 0.0432(10) -0.0026(7) 0.0036(7) -0.0058(8)
C4 0.0330(9) 0.0310(10) 0.0490(11) 0.0013(7) 0.0076(8) 0.0007(8)
C5 0.0301(8) 0.0340(10) 0.0355(9) 0.0051(7) 0.0062(7) 0.0037(8)
C6 0.0231(7) 0.0326(9) 0.0300(8) 0.0039(7) 0.0065(6) 0.0019(7)
C7 0.0291(8) 0.0338(9) 0.0297(8) 0.0051(7) 0.0077(7) 0.0011(7)
C8 0.0253(7) 0.0324(10) 0.0298(8) 0.0039(7) 0.0077(6) -0.0003(7)
C9 0.0263(8) 0.0383(10) 0.0283(8) 0.0055(7) 0.0069(6) 0.0075(7)
C10 0.0274(8) 0.0304(9) 0.0249(7) 0.0049(7) 0.0042(6) 0.0033(7)
C11 0.0267(7) 0.0289(9) 0.0265(7) 0.0013(6) 0.0038(6) 0.0004(6)
C12 0.0254(7) 0.0297(9) 0.0312(8) 0.0034(7) 0.0094(6) 0.0019(7)
C13 0.0209(7) 0.0275(8) 0.0236(7) -0.0003(6) 0.0036(6) -0.0010(6)
C14 0.0216(7) 0.0310(9) 0.0235(7) 0.0003(6) 0.0055(6) 0.0000(6)
C15 0.0229(7) 0.0310(9) 0.0244(7) 0.0026(6) 0.0060(6) 0.0012(7)
C16 0.0228(7) 0.0300(9) 0.0232(7) 0.0008(6) 0.0049(6) 0.0004(6)
C17 0.0213(7) 0.0298(8) 0.0241(7) -0.0016(6) 0.0043(6) -0.0008(7)
C18 0.0342(8) 0.0318(9) 0.0294(8) 0.0047(7) 0.0141(7) 0.0002(7)
C19 0.0354(9) 0.0421(11) 0.0542(11) 0.0077(8) 0.0235(8) 0.0085(10)
C20 0.0599(13) 0.0568(14) 0.0307(9) 0.0035(11) 0.0108(9) -0.0072(10)
C21 0.0222(7) 0.0407(10) 0.0233(7) 0.0019(7) 0.0053(6) 0.0025(7)
C22 0.0428(10) 0.0442(11) 0.0311(9) 0.0017(9) 0.0115(8) -0.0043(8)
C23 0.0305(8) 0.0449(11) 0.0324(9) 0.0003(8) 0.0112(7) 0.0059(8)

loop_
_atom_type_symbol
_atom_type_description
_atom_type_scat_dispersion_real
_atom_type_scat_dispersion_imag
_atom_type_scat_source
C C 0.0181 0.0091 'International Tables Vol C Tables 4.2.6.8 and 6.1.1.4'
H H 0.0000 0.0000 'International Tables Vol C Tables 4.2.6.8 and 6.1.1.4'
N N 0.0311 0.0180 'International Tables Vol C Tables 4.2.6.8 and 6.1.1.4'
O O 0.0492 0.0322 'International Tables Vol C Tables 4.2.6.8 and 6.1.1.4'

loop_
_geom_angle_atom_site_label_1
_geom_angle_atom_site_label_2
_geom_angle_atom_site_label_3
_geom_angle
C17 O3 C13 113.08(12)
C14 O4 C18 108.40(13)
C18 O5 C15 107.02(13)
C21 O6 C16 107.23(11)
C17 O7 C21 110.78(11)
C8 N1 C1 111.06(14)
C8 N1 C9 123.58(16)
C1 N1 C9 125.25(15)
N3 N2 C10 108.73(15)
N2 N3 N4 106.91(14)
C11 N4 N3 111.19(14)
C11 N4 C12 127.95(15)
N3 N4 C12 120.80(14)
C2 C1 C6 121.68(17)
C2 C1 N1 127.68(17)
C6 C1 N1 110.63(16)
C1 C2 C3 116.58(17)
C1 C2 H2 121.7
C3 C2 H2 121.7
C4 C3 C2 122.39(18)
C4 C3 H3 118.8
C2 C3 H3 118.8
C3 C4 C5 120.29(19)
C3 C4 H4 119.9
C5 C4 H4 119.9
C6 C5 C4 118.00(17)
C6 C5 H5 121.0
C4 C5 H5 121.0
C5 C6 C1 121.01(17)
C5 C6 C7 131.76(17)
C1 C6 C7 107.22(16)
O1 C7 C6 131.38(18)
O1 C7 C8 123.52(18)
C6 C7 C8 105.10(14)
O2 C8 N1 127.09(17)
O2 C8 C7 126.99(16)
N1 C8 C7 105.92(15)
N1 C9 C10 112.49(14)
N1 C9 H9A 109.1
C10 C9 H9A 109.1
N1 C9 H9B 109.1
C10 C9 H9B 109.1
H9A C9 H9B 107.8
N2 C10 C11 108.34(15)
N2 C10 C9 121.73(16)
C11 C10 C9 129.88(16)
N4 C11 C10 104.82(15)
N4 C11 H11 127.6
C10 C11 H11 127.6
N4 C12 C13 109.77(13)
N4 C12 H12A 109.7
C13 C12 H12A 109.7
N4 C12 H12B 109.7
C13 C12 H12B 109.7
H12A C12 H12B 108.2
O3 C13 C14 109.68(14)
O3 C13 C12 107.43(13)
C14 C13 C12 113.77(13)
O3 C13 H13 108.6
C14 C13 H13 108.6
C12 C13 H13 108.6
O4 C14 C13 109.50(13)
O4 C14 C15 104.49(13)
C13 C14 C15 111.71(13)
O4 C14 H14 110.3
C13 C14 H14 110.3
C15 C14 H14 110.3
O5 C15 C16 107.94(13)
O5 C15 C14 104.35(12)
C16 C15 C14 113.93(13)
O5 C15 H15 110.1
C16 C15 H15 110.1
C14 C15 H15 110.1
O6 C16 C15 107.00(13)
O6 C16 C17 103.62(12)
C15 C16 C17 114.66(14)
O6 C16 H16 110.4
C15 C16 H16 110.4
C17 C16 H16 110.4
O3 C17 O7 110.42(14)
O3 C17 C16 114.07(13)
O7 C17 C16 103.74(12)
O3 C17 H17 109.5
O7 C17 H17 109.5
C16 C17 H17 109.5
O5 C18 O4 105.05(12)
O5 C18 C20 108.82(16)
O4 C18 C20 108.66(16)
O5 C18 C19 111.23(15)
O4 C18 C19 109.75(16)
C20 C18 C19 112.99(16)
C18 C19 H19A 109.5
C18 C19 H19B 109.5
H19A C19 H19B 109.5
C18 C19 H19C 109.5
H19A C19 H19C 109.5
H19B C19 H19C 109.5
C18 C20 H20A 109.5
C18 C20 H20B 109.5
H20A C20 H20B 109.5
C18 C20 H20C 109.5
H20A C20 H20C 109.5
H20B C20 H20C 109.5
O6 C21 O7 105.27(11)
O6 C21 C22 108.76(15)
O7 C21 C22 109.68(16)
O6 C21 C23 110.75(15)
O7 C21 C23 108.99(14)
C22 C21 C23 113.10(14)
C21 C22 H22A 109.5
C21 C22 H22B 109.5
H22A C22 H22B 109.5
C21 C22 H22C 109.5
H22A C22 H22C 109.5
H22B C22 H22C 109.5
C21 C23 H23A 109.5
C21 C23 H23B 109.5
H23A C23 H23B 109.5
C21 C23 H23C 109.5
H23A C23 H23C 109.5
H23B C23 H23C 109.5

loop_
_geom_bond_atom_site_label_1
_geom_bond_atom_site_label_2
_geom_bond_distance
O1 C7 1.207(2)
O2 C8 1.213(2)
O3 C17 1.408(2)
O3 C13 1.4290(19)
O4 C14 1.4256(19)
O4 C18 1.430(2)
O5 C18 1.420(2)
O5 C15 1.423(2)
O6 C21 1.4313(18)
O6 C16 1.4344(19)
O7 C17 1.4189(19)
O7 C21 1.4396(19)
N1 C8 1.365(2)
N1 C1 1.418(2)
N1 C9 1.464(2)
N2 N3 1.319(2)
N2 C10 1.359(2)
N3 N4 1.343(2)
N4 C11 1.341(2)
N4 C12 1.462(2)
C1 C2 1.381(3)
C1 C6 1.402(2)
C2 C3 1.396(3)
C2 H2 0.9500
C3 C4 1.391(3)
C3 H3 0.9500
C4 C5 1.392(3)
C4 H4 0.9500
C5 C6 1.384(3)
C5 H5 0.9500
C6 C7 1.467(3)
C7 C8 1.560(3)
C9 C10 1.497(2)
C9 H9A 0.9900
C9 H9B 0.9900
C10 C11 1.368(2)
C11 H11 0.9500
C12 C13 1.515(2)
C12 H12A 0.9900
C12 H12B 0.9900
C13 C14 1.514(2)
C13 H13 1.0000
C14 C15 1.543(2)
C14 H14 1.0000
C15 C16 1.522(2)
C15 H15 1.0000
C16 C17 1.535(2)
C16 H16 1.0000
C17 H17 1.0000
C18 C20 1.508(3)
C18 C19 1.515(2)
C19 H19A 0.9800
C19 H19B 0.9800
C19 H19C 0.9800
C20 H20A 0.9800
C20 H20B 0.9800
C20 H20C 0.9800
C21 C22 1.508(3)
C21 C23 1.510(3)
C22 H22A 0.9800
C22 H22B 0.9800
C22 H22C 0.9800
C23 H23A 0.9800
C23 H23B 0.9800
C23 H23C 0.9800

loop_
_geom_hbond_atom_site_label_D
_geom_hbond_atom_site_label_H
_geom_hbond_atom_site_label_A
_geom_hbond_site_symmetry_A
_geom_hbond_distance_DH
_geom_hbond_distance_HA
_geom_hbond_distance_DA
_geom_hbond_angle_DHA
C17 H17 O1 2_645 1.00 2.50 3.386(2) 147

loop_
_geom_torsion_atom_site_label_1
_geom_torsion_atom_site_label_2
_geom_torsion_atom_site_label_3
_geom_torsion_atom_site_label_4
_geom_torsion
C10 N2 N3 N4 0.4(2)
N2 N3 N4 C11 -0.8(2)
N2 N3 N4 C12 -178.34(16)
C8 N1 C1 C2 -177.55(17)
C9 N1 C1 C2 6.2(3)
C8 N1 C1 C6 3.03(19)
C9 N1 C1 C6 -173.24(15)
C6 C1 C2 C3 1.7(3)
N1 C1 C2 C3 -177.68(17)
C1 C2 C3 C4 0.3(3)
C2 C3 C4 C5 -1.4(3)
C3 C4 C5 C6 0.6(3)
C4 C5 C6 C1 1.3(3)
C4 C5 C6 C7 179.91(18)
C2 C1 C6 C5 -2.5(3)
N1 C1 C6 C5 176.93(16)
C2 C1 C6 C7 178.58(15)
N1 C1 C6 C7 -1.97(19)
C5 C6 C7 O1 1.4(3)
C1 C6 C7 O1 -179.84(19)
C5 C6 C7 C8 -178.37(18)
C1 C6 C7 C8 0.35(18)
C1 N1 C8 O2 178.09(17)
C9 N1 C8 O2 -5.6(3)
C1 N1 C8 C7 -2.64(17)
C9 N1 C8 C7 173.71(14)
O1 C7 C8 O2 0.8(3)
C6 C7 C8 O2 -179.34(17)
O1 C7 C8 N1 -178.44(17)
C6 C7 C8 N1 1.39(17)
C8 N1 C9 C10 107.47(19)
C1 N1 C9 C10 -76.7(2)
N3 N2 C10 C11 0.1(2)
N3 N2 C10 C9 -177.57(17)
N1 C9 C10 N2 107.04(19)
N1 C9 C10 C11 -70.1(3)
N3 N4 C11 C10 0.9(2)
C12 N4 C11 C10 178.17(16)
N2 C10 C11 N4 -0.6(2)
C9 C10 C11 N4 176.84(18)
C11 N4 C12 C13 -86.2(2)
N3 N4 C12 C13 90.85(19)
C17 O3 C13 C14 71.36(16)
C17 O3 C13 C12 -164.51(12)
N4 C12 C13 O3 67.01(16)
N4 C12 C13 C14 -171.38(14)
C18 O4 C14 C13 -131.51(15)
C18 O4 C14 C15 -11.73(16)
O3 C13 C14 O4 69.64(17)
C12 C13 C14 O4 -50.70(19)
O3 C13 C14 C15 -45.62(17)
C12 C13 C14 C15 -165.96(13)
C18 O5 C15 C16 147.57(14)
C18 O5 C15 C14 26.05(16)
O4 C14 C15 O5 -8.66(16)
C13 C14 C15 O5 109.63(14)
O4 C14 C15 C16 -126.14(13)
C13 C14 C15 C16 -7.85(18)
C21 O6 C16 C15 152.78(14)
C21 O6 C16 C17 31.24(16)
O5 C15 C16 O6 171.12(12)
C14 C15 C16 O6 -73.50(16)
O5 C15 C16 C17 -74.59(18)
C14 C15 C16 C17 40.79(19)
C13 O3 C17 O7 80.43(15)
C13 O3 C17 C16 -35.92(18)
C21 O7 C17 O3 -114.66(15)
C21 O7 C17 C16 7.95(19)
O6 C16 C17 O3 96.50(15)
C15 C16 C17 O3 -19.7(2)
O6 C16 C17 O7 -23.67(16)
C15 C16 C17 O7 -139.92(14)
C15 O5 C18 O4 -33.89(16)
C15 O5 C18 C20 -150.09(15)
C15 O5 C18 C19 84.80(17)
C14 O4 C18 O5 28.08(17)
C14 O4 C18 C20 144.40(16)
C14 O4 C18 C19 -91.59(16)
C16 O6 C21 O7 -26.73(18)
C16 O6 C21 C22 -144.20(14)
C16 O6 C21 C23 90.93(16)
C17 O7 C21 O6 10.9(2)
C17 O7 C21 C22 127.73(15)
C17 O7 C21 C23 -107.96(16)

_cod_database_fobs_code 1546708
